data_5000378
_chemical_formula_moiety 'C40 H88 O9 W2'
_chemical_formula_sum 'C40 H88 O9 W2'
_chemical_formula_weight 1080.81
_space_group_IT_number 2
_symmetry_cell_setting triclinic
_symmetry_space_group_name_Hall '-P 1'
_symmetry_space_group_name_H-M 'P -1'
_cell_angle_alpha 91.561(6)
_cell_angle_beta 111.493(6)
_cell_angle_gamma 72.050(6)
_cell_formula_units_Z 2
_cell_length_a 12.2210(13)
_cell_length_b 19.820(2)
_cell_length_c 11.5931(10)
_cell_measurement_reflns_used 120
_cell_measurement_temperature 103
_cell_measurement_theta_max 17.34
_cell_measurement_theta_min 12.51
_cell_volume 2474.0(5)
_diffrn_ambient_temperature 103
_diffrn_detector 'scintillation counter'
_diffrn_detector_area_resol_mean .
_diffrn_measured_fraction_theta_full 0.99
_diffrn_measured_fraction_theta_max 0.99
_diffrn_measurement_device_type 'refurbished Picker diffractometer'
_diffrn_measurement_method '\q/2\q scans'
_diffrn_radiation_type 'Mo K\a'
_diffrn_radiation_wavelength 0.71069
_diffrn_reflns_av_R_equivalents 0.019
_diffrn_reflns_limit_h_max 5
_diffrn_reflns_limit_h_min -13
_diffrn_reflns_limit_k_max 20
_diffrn_reflns_limit_k_min -20
_diffrn_reflns_limit_l_max 12
_diffrn_reflns_limit_l_min -12
_diffrn_reflns_number 10252
_diffrn_reflns_theta_full 22.5
_diffrn_reflns_theta_max 22.5
_diffrn_reflns_theta_min 3
_diffrn_standards_decay_% 3.3
_diffrn_standards_interval_count 200
_diffrn_standards_number 4
_exptl_absorpt_coefficient_mu 4.6953
_exptl_absorpt_correction_T_max 0.597
_exptl_absorpt_correction_T_min 0.244
_exptl_absorpt_correction_type analytical
_exptl_absorpt_process_details Tompa
_exptl_crystal_colour grey
_exptl_crystal_density_diffrn 1.451
_exptl_crystal_density_meas ?
_exptl_crystal_density_method 'not measured'
_exptl_crystal_description plate
_exptl_crystal_F_000 1096
_exptl_crystal_size_max .30
_exptl_crystal_size_mid .30
_exptl_crystal_size_min .13
_refine_diff_density_max 1.64
_refine_diff_density_min -0.75
_refine_ls_abs_structure_details none
_refine_ls_abs_structure_Flack .
_refine_ls_extinction_coef 0.4645E-6
_refine_ls_extinction_expression
;
Larson, A. C. (1967).  Acta Cryst. 23, p. 664.  Eq. (3)
;
_refine_ls_extinction_method Zachariasen
_refine_ls_goodness_of_fit_ref 1.0956
_refine_ls_hydrogen_treatment noref
_refine_ls_matrix_type full
_refine_ls_number_parameters 461
_refine_ls_number_reflns 6890
_refine_ls_R_factor_gt 0.0176
_refine_ls_shift/su_max 0.0725
_refine_ls_structure_factor_coef F
_refine_ls_weighting_details w^-1^=\s^2^(F)+(.07F)^2^
_refine_ls_weighting_scheme calc
_refine_ls_wR_factor_ref 0.0266
_reflns_number_gt 6047
_reflns_number_total 6890
_reflns_threshold_expression 'F > 3\s(F)'
_cod_database_code 5000378

loop_
_symmetry_equiv_pos_as_xyz
x,y,z
-x,-y,-z

loop_
_atom_site_label
_atom_site_type_symbol
_atom_site_fract_x
_atom_site_fract_y
_atom_site_fract_z
_atom_site_U_iso_or_equiv
_atom_site_adp_type
_atom_site_occupancy
_atom_site_disorder_group
_atom_site_disorder_assembly
W1 W 0.09956(2) 0.754520(10) 0.97493(2) 0.01436(8) Uani 1 0 .
W2 W -0.11800(2) 0.746153(10) 0.86371(2) 0.01528(8) Uani 1 0 .
O3 O 0.0409(3) 0.6719(2) 0.9517(3) 0.0172(15) Uani 1 0 .
O4 O 0.9520(3) 0.7855(2) 0.0398(3) 0.0169(15) Uani 1 0 .
C5 C -0.1002(5) 0.8560(3) 1.0733(5) 0.020(2) Uani 1 0 .
C6 C 0.8823(5) 0.8521(3) 0.1967(5) 0.022(2) Uani 1 0 .
C7 C 0.7887(6) 0.8138(3) 0.1844(6) 0.043(3) Uani 1 0 .
C8 C 0.0059(6) 0.8141(3) 1.3008(5) 0.039(3) Uani 1 0 .
C9 C -0.1704(5) 0.9295(3) 1.2209(5) 0.030(2) Uani 1 0 .
O10 O -0.0489(3) 0.8227(2) 0.8270(3) 0.0172(14) Uani 1 0 .
C11 C 0.9038(5) 0.8979(3) 0.7883(5) 0.023(2) Uani 1 0 .
C12 C 0.9084(5) 0.9126(3) 0.6617(5) 0.024(2) Uani 1 0 .
C13 C 0.8306(6) 0.8745(3) 0.5641(5) 0.041(3) Uani 1 0 .
C14 C 0.0432(6) 0.8875(3) 0.6691(5) 0.035(2) Uani 1 0 .
C15 C -0.1466(5) 0.9931(3) 0.6269(5) 0.032(2) Uani 1 0 .
O16 O 0.1453(3) 0.8377(2) 1.0348(3) 0.0191(16) Uani 1 0 .
C17 C 0.2338(5) 0.8500(3) 1.1465(5) 0.025(2) Uani 1 0 .
C18 C 0.3425(5) 0.8641(3) 1.1255(5) 0.021(2) Uani 1 0 .
C19 C 0.2933(5) 0.9289(3) 1.0333(5) 0.037(2) Uani 1 0 .
C20 C 0.4124(5) 0.7986(3) 1.0766(6) 0.033(3) Uani 1 0 .
C21 C 0.4299(6) 0.8766(3) 1.2509(6) 0.037(3) Uani 1 0 .
O22 O 0.1851(3) 0.7258(2) 0.8693(3) 0.0194(16) Uani 1 0 .
C23 C 0.1795(5) 0.6779(3) 0.7747(4) 0.020(2) Uani 1 0 .
C24 C 0.3077(5) 0.6345(3) 0.7804(5) 0.021(2) Uani 1 0 .
C25 C 0.2903(5) 0.5851(3) 0.6770(6) 0.032(3) Uani 1 0 .
C26 C 0.3822(5) 0.5914(3) 0.9077(5) 0.035(2) Uani 1 0 .
C27 C 0.3749(5) 0.6836(3) 0.7595(5) 0.029(2) Uani 1 0 .
O28 O 0.2167(3) 0.7059(2) 1.1323(3) 0.0198(15) Uani 1 0 .
C29 C 0.2166(5) 0.6442(3) 1.1937(5) 0.027(2) Uani 1 0 .
C30 C 0.3335(5) 0.6163(3) 1.3097(5) 0.025(2) Uani 1 0 .
C31 C 0.3235(6) 0.5503(3) 1.3666(5) 0.039(3) Uani 1 0 .
C32 C 0.3434(5) 0.6714(3) 1.4058(5) 0.033(2) Uani 1 0 .
C33 C 0.4485(5) 0.5957(3) 1.2755(5) 0.034(2) Uani 1 0 .
O34 O -0.2736(3) 0.8218(2) 0.8216(3) 0.0217(16) Uani 1 0 .
C35 C -0.3937(5) 0.8178(3) 0.8001(6) 0.046(3) Uani 1 0 .
C36 C -0.4969(5) 0.8837(3) 0.7352(6) 0.039(3) Uani 1 0 .
C37 C -0.6219(5) 0.8770(3) 0.7186(6) 0.040(3) Uani 1 0 .
C38 C -0.4783(8) 0.9397(5) 0.8368(9) 0.071(5) Uani 1 0 .
C39 C 0.5071(8) 0.9164(7) 0.6277(11) 0.151(6) Uani 1 0 .
O40 O -0.1367(3) 0.7126(2) 0.7080(3) 0.0215(16) Uani 1 0 .
C41 C 0.8589(5) 0.6443(3) 0.6650(5) 0.028(2) Uani 1 0 .
C42 C -0.1816(5) 0.6458(3) 0.5246(5) 0.025(2) Uani 1 0 .
C43 C -0.1884(6) 0.5717(3) 0.4901(6) 0.041(3) Uani 1 0 .
C44 C -0.3080(6) 0.7020(3) 0.4606(6) 0.042(3) Uani 1 0 .
C45 C 0.9150(6) 0.6608(3) 0.4833(5) 0.038(3) Uani 1 0 .
O46 O 0.8127(3) 0.6895(2) 0.9287(3) 0.0206(16) Uani 1 0 .
C47 C 0.8799(5) 0.6329(3) 0.0277(5) 0.023(2) Uani 1 0 .
C48 C 0.7964(5) 0.5927(3) 0.0407(5) 0.024(2) Uani 1 0 .
C49 C 0.8786(5) 0.5336(3) 0.1475(5) 0.035(2) Uani 1 0 .
C50 C -0.3107(5) 0.6423(3) 1.0727(5) 0.031(2) Uani 1 0 .
C51 C -0.2552(5) 0.5598(3) 0.9197(5) 0.032(2) Uani 1 0 .
H1 H -0.0457 0.8827 1.0808 0.033 Uiso 1 0 .
H2 H 0.8215 0.8791 0.0095 0.033 Uiso 1 0 .
H3 H -0.2893 0.8399 1.123 0.0521 Uiso 1 0 .
H4 H 0.8168 0.7674 0.1606 0.0521 Uiso 1 0 .
H5 H -0.2198 0.8104 1.2621 0.0521 Uiso 1 0 .
H6 H 0.9945 0.8144 0.3776 0.0516 Uiso 1 0 .
H7 H 0.0365 0.7663 1.2838 0.0516 Uiso 1 0 .
H8 H 0.0638 0.8381 1.306 0.0516 Uiso 1 0 .
H9 H -0.1148 0.9545 1.2233 0.0431 Uiso 1 0 .
H10 H -0.2485 0.9516 1.156 0.0431 Uiso 1 0 .
H11 H 0.8193 0.9304 0.2984 0.0431 Uiso 1 0 .
H12 H -0.1798 0.9161 0.7826 0.0343 Uiso 1 0 .
H13 H 0.9527 0.9213 0.8483 0.0343 Uiso 1 0 .
H14 H -0.2544 0.8952 0.5522 0.0481 Uiso 1 0 .
H15 H 0.8406 0.8794 0.4875 0.0481 Uiso 1 0 .
H16 H 0.8577 0.8254 0.5922 0.0481 Uiso 1 0 .
H17 H 0.0786 0.8377 0.6928 0.0444 Uiso 1 0 .
H18 H 0.0444 0.8974 0.5899 0.0444 Uiso 1 0 .
H19 H 0.0898 0.9119 0.729 0.0444 Uiso 1 0 .
H20 H -0.1021 1.0165 0.6909 0.0407 Uiso 1 0 .
H21 H -0.1405 1.0042 0.5508 0.0407 Uiso 1 0 .
H22 H -0.2314 1.0085 0.6175 0.0407 Uiso 1 0 .
H23 H 0.1934 0.8902 1.1794 0.0353 Uiso 1 0 .
H24 H 0.266 0.8092 1.2048 0.0353 Uiso 1 0 .
H25 H 0.3604 0.938 1.0212 0.0449 Uiso 1 0 .
H26 H 0.2379 0.9205 0.9561 0.0449 Uiso 1 0 .
H27 H 0.2504 0.9689 1.0645 0.0449 Uiso 1 0 .
H28 H 0.4414 0.7581 1.1345 0.0456 Uiso 1 0 .
H29 H 0.3579 0.7905 0.9987 0.0456 Uiso 1 0 .
H30 H 0.481 0.8069 1.0664 0.0456 Uiso 1 0 .
H31 H 0.4605 0.8353 1.3075 0.0471 Uiso 1 0 .
H32 H 0.4975 0.8862 1.2406 0.0471 Uiso 1 0 .
H33 H 0.3863 0.916 1.2826 0.0471 Uiso 1 0 .
H34 H 0.1383 0.6463 0.7852 0.0319 Uiso 1 0 .
H35 H 0.134 0.7046 0.6955 0.0319 Uiso 1 0 .
H36 H 0.24 0.5586 0.6846 0.0455 Uiso 1 0 .
H37 H 0.251 0.6126 0.5984 0.0455 Uiso 1 0 .
H38 H 0.3689 0.5534 0.6835 0.0455 Uiso 1 0 .
H39 H 0.3392 0.5617 0.9209 0.0453 Uiso 1 0 .
H40 H 0.4615 0.5629 0.9102 0.0453 Uiso 1 0 .
H41 H 0.3922 0.6231 0.971 0.0453 Uiso 1 0 .
H42 H 0.4532 0.6557 0.7585 0.0401 Uiso 1 0 .
H43 H 0.3264 0.7118 0.6821 0.0401 Uiso 1 0 .
H44 H 0.3869 0.7138 0.8249 0.0401 Uiso 1 0 .
H45 H 0.1463 0.6565 1.2166 0.037 Uiso 1 0 .
H46 H 0.2123 0.6081 1.1383 0.037 Uiso 1 0 .
H47 H 0.252 0.5637 1.3877 0.047 Uiso 1 0 .
H48 H 0.3167 0.516 1.3079 0.047 Uiso 1 0 .
H49 H 0.3954 0.5304 1.4395 0.047 Uiso 1 0 .
H50 H 0.4153 0.6514 1.4786 0.0435 Uiso 1 0 .
H51 H 0.3493 0.7126 1.3715 0.0435 Uiso 1 0 .
H52 H 0.2717 0.6843 1.4265 0.0435 Uiso 1 0 .
H53 H 0.5208 0.5764 1.3483 0.0461 Uiso 1 0 .
H54 H 0.4427 0.5611 1.2171 0.0461 Uiso 1 0 .
H55 H 0.4533 0.6367 1.2398 0.0461 Uiso 1 0 .
H56 H -0.405 0.7796 0.7506 0.0531 Uiso 1 0 .
H57 H -0.3975 0.8083 0.8782 0.0531 Uiso 1 0 .
H58 H -0.6841 0.9222 0.6903 0.0493 Uiso 1 0 .
H59 H -0.6408 0.8442 0.659 0.0493 Uiso 1 0 .
H60 H -0.6191 0.8602 0.796 0.0493 Uiso 1 0 .
H61 H -0.4782 0.9212 0.9114 0.0857 Uiso 1 0 .
H62 H -0.4015 0.9475 0.8525 0.0857 Uiso 1 0 .
H63 H -0.5443 0.9833 0.806 0.0857 Uiso 1 0 .
H64 H -0.4111 0.9176 0.6464 0.1359 Uiso 1 0 .
H65 H -0.5153 0.8897 0.5595 0.1359 Uiso 1 0 .
H66 H -0.5492 0.9637 0.6091 0.1359 Uiso 1 0 .
H67 H 0.9392 0.6102 0.7023 0.0382 Uiso 1 0 .
H68 H -0.1983 0.6307 0.6893 0.0382 Uiso 1 0 .
H69 H 0.7528 0.5614 0.5163 0.0506 Uiso 1 0 .
H70 H -0.2133 0.5707 0.4024 0.0506 Uiso 1 0 .
H71 H 0.8909 0.5372 0.5303 0.0506 Uiso 1 0 .
H72 H -0.3042 0.7472 0.4879 0.0513 Uiso 1 0 .
H73 H -0.3297 0.7039 0.373 0.0513 Uiso 1 0 .
H74 H -0.3685 0.69 0.4811 0.0513 Uiso 1 0 .
H75 H -0.0048 0.6295 0.5319 0.0472 Uiso 1 0 .
H76 H 0.8965 0.6533 0.3978 0.0472 Uiso 1 0 .
H77 H -0.0871 0.7087 0.4944 0.0472 Uiso 1 0 .
H78 H -0.0534 0.6007 1.0105 0.0341 Uiso 1 0 .
H79 H -0.0879 0.6525 1.1037 0.0341 Uiso 1 0 .
H80 H 0.8302 0.5071 0.1597 0.0437 Uiso 1 0 .
H81 H 0.9442 0.5028 0.127 0.0437 Uiso 1 0 .
H82 H -0.0878 0.5543 1.2216 0.0437 Uiso 1 0 .
H83 H -0.2778 0.6624 1.1479 0.042 Uiso 1 0 .
H84 H -0.3604 0.6794 1.0072 0.042 Uiso 1 0 .
H85 H -0.36 0.6159 1.0828 0.042 Uiso 1 0 .
H86 H -0.3027 0.5323 0.9302 0.0425 Uiso 1 0 .
H87 H -0.3063 0.5967 0.8542 0.0425 Uiso 1 0 .
H88 H -0.1883 0.5301 0.8997 0.0425 Uiso 1 0 .

loop_
_atom_type_symbol
_atom_type_description
_atom_type_scat_dispersion_real
_atom_type_scat_dispersion_imag
_atom_type_scat_source
W W -1.421 6.872 'International Tables Vol. IV (1974) Table 2.2B'
O O 0.008 0.006 'International Tables Vol. IV (1974) Table 2.2B'
C C 0.002 0.002 'International Tables Vol. IV (1974) Table 2.2B'
H H 0 0 'International Tables Vol. IV (1974) Table 2.2B'
